data_4306044
loop_
_publ_author_name
'Jason R. Price'
'Nicholas G. White'
'Alejandro Perez-Velasco'
'Geoffrey B. Jameson'
'Christopher A. Hunter'
'Sally Brooker'

_publ_section_title
;
Factors Influencing Tetranuclear [2 x 2] Grid vs Dinuclear Side-by-Side
Structures for Silver(I) Complexes of Pyridazine-Based Bis-Bidentate Ligands
;
_journal_name_full 'Inorganic Chemistry'
_journal_page_first 10729
_journal_page_last 10738
_journal_paper_doi 10.1021/ic800959s
_journal_volume 47
_journal_year 2008
_chemical_formula_sum 'C60 H44 Ag2 B2 F8 N8'
_chemical_formula_weight 1266.39
_chemical_name_systematic
; 
 ? 
;
_space_group_IT_number 13
_symmetry_cell_setting monoclinic
_symmetry_space_group_name_Hall '-P 2yc'
_symmetry_space_group_name_H-M 'P 1 2/c 1'
_atom_sites_solution_hydrogens geom
_atom_sites_solution_primary direct
_atom_sites_solution_secondary difmap
_audit_creation_method SHELXL-97
_cell_angle_alpha 90.00
_cell_angle_beta 103.68(3)
_cell_angle_gamma 90.00
_cell_formula_units_Z 4
_cell_length_a 29.610(6)
_cell_length_b 12.576(3)
_cell_length_c 14.106(3)
_cell_measurement_reflns_used 9169
_cell_measurement_temperature 83(2)
_cell_measurement_theta_max 32.8175
_cell_measurement_theta_min 2.1985
_cell_volume 5104(2)
_computing_structure_refinement 'SHELXL-97 (Sheldrick, 1997)'
_computing_structure_solution 'SHELXS-97 (Sheldrick, 1990)'
_diffrn_ambient_temperature 83(2)
_diffrn_measured_fraction_theta_full 0.998
_diffrn_measured_fraction_theta_max 0.998
_diffrn_measurement_device_type 'Bruker Kappa Apex II area detector'
_diffrn_radiation_monochromator graphite
_diffrn_radiation_source 'fine-focus sealed tube'
_diffrn_radiation_type MoK\a
_diffrn_radiation_wavelength 0.71073
_diffrn_reflns_av_R_equivalents 0.0492
_diffrn_reflns_av_sigmaI/netI 0.0419
_diffrn_reflns_limit_h_max 37
_diffrn_reflns_limit_h_min -37
_diffrn_reflns_limit_k_max 15
_diffrn_reflns_limit_k_min -15
_diffrn_reflns_limit_l_max 17
_diffrn_reflns_limit_l_min -17
_diffrn_reflns_number 96210
_diffrn_reflns_theta_full 26.37
_diffrn_reflns_theta_max 26.37
_diffrn_reflns_theta_min 2.80
_exptl_absorpt_coefficient_mu 0.848
_exptl_absorpt_correction_T_max 1.000
_exptl_absorpt_correction_T_min 0.640
_exptl_absorpt_correction_type multi-scan
_exptl_absorpt_process_details 'SCALE (Bruker AXS Inc.)'
_exptl_crystal_colour orange
_exptl_crystal_density_diffrn 1.648
_exptl_crystal_density_method 'not measured'
_exptl_crystal_description 'rhombic prism'
_exptl_crystal_F_000 2544
_exptl_crystal_size_max 0.20
_exptl_crystal_size_mid 0.20
_exptl_crystal_size_min 0.16
_refine_diff_density_max 0.891
_refine_diff_density_min -0.614
_refine_diff_density_rms 0.081
_refine_ls_extinction_method none
_refine_ls_goodness_of_fit_ref 1.076
_refine_ls_hydrogen_treatment constr
_refine_ls_matrix_type full
_refine_ls_number_parameters 752
_refine_ls_number_reflns 10422
_refine_ls_number_restraints 429
_refine_ls_restrained_S_all 1.074
_refine_ls_R_factor_all 0.0530
_refine_ls_R_factor_gt 0.0315
_refine_ls_shift/su_max 0.001
_refine_ls_shift/su_mean 0.000
_refine_ls_structure_factor_coef Fsqd
_refine_ls_weighting_details 'calc w=1/[\s^2^(Fo^2^)+(0.0230P)^2^+8.3533P] where P=(Fo^2^+2Fc^2^)/3'
_refine_ls_weighting_scheme calc
_refine_ls_wR_factor_gt 0.0806
_refine_ls_wR_factor_ref 0.1008
_reflns_number_gt 7055
_reflns_number_total 10422
_reflns_threshold_expression >2sigma(I)
_cod_data_source_file ic800959s_si_001_5.cif
_cod_data_source_block jrp93_p21
_cod_depositor_comments
;
The following automatic conversions were performed:
'_symmetry_cell_setting' value 'Monoclinic' changed to 'monoclinic'
according to '/home/saulius/struct/CIF-dictionaries/cif_core.dic'
dictionary named 'cif_core.dic' version 2.4.1 from 2010-06-29.

Automatic conversion script
Id: cif_fix_enum 1527 2010-12-29 10:47:43Z saulius 
;
_cod_original_cell_volume 5103.7(19)
_cod_database_code 4306044

loop_
_symmetry_equiv_pos_as_xyz
'x, y, z'
'-x, y, -z+1/2'
'-x, -y, -z'
'x, -y, z-1/2'

loop_
_atom_site_label
_atom_site_type_symbol
_atom_site_fract_x
_atom_site_fract_y
_atom_site_fract_z
_atom_site_U_iso_or_equiv
_atom_site_adp_type
_atom_site_occupancy
_atom_site_symmetry_multiplicity
_atom_site_calc_flag
_atom_site_refinement_flags
_atom_site_disorder_assembly
_atom_site_disorder_group
Ag1 Ag 0.423578(11) 0.24911(3) 0.71370(3) 0.02659(8) Uani 1 1 d . . .
N1 N 0.47850(15) 0.1039(3) 0.7194(3) 0.0249(11) Uani 1 1 d U . .
N2 N 0.39064(13) 0.1107(3) 0.6110(3) 0.0262(10) Uani 1 1 d U . .
C2 C 0.45778(16) 0.0101(5) 0.6892(4) 0.0283(13) Uani 1 1 d U . .
C3 C 0.4788(2) -0.0868(5) 0.7178(5) 0.0323(15) Uani 1 1 d U . .
H3 H 0.4642 -0.1516 0.6931 0.039 Uiso 1 1 calc R . .
C6 C 0.41097(15) 0.0200(4) 0.6211(4) 0.0281(13) Uani 1 1 d U . .
H6A H 0.3965 -0.0401 0.5857 0.034 Uiso 1 1 calc R . .
C8 C 0.34700(16) 0.1233(4) 0.5422(3) 0.0274(12) Uani 1 1 d U . .
C9 C 0.31282(16) 0.0435(4) 0.5273(4) 0.0316(13) Uani 1 1 d U . .
H9A H 0.3187 -0.0217 0.5620 0.038 Uiso 1 1 calc R . .
C10 C 0.27089(17) 0.0601(4) 0.4624(4) 0.0353(13) Uani 1 1 d U . .
H10A H 0.2476 0.0066 0.4523 0.042 Uiso 1 1 calc R . .
C11 C 0.26266(17) 0.1552(4) 0.4117(4) 0.0358(14) Uani 1 1 d U . .
H11A H 0.2338 0.1670 0.3663 0.043 Uiso 1 1 calc R . .
C12 C 0.29654(19) 0.2326(4) 0.4274(4) 0.0323(13) Uani 1 1 d U . .
H12A H 0.2904 0.2974 0.3920 0.039 Uiso 1 1 calc R . .
C13 C 0.33876(17) 0.2201(4) 0.4918(4) 0.0272(12) Uani 1 1 d U . .
C14 C 0.37412(17) 0.3058(4) 0.5055(4) 0.0294(12) Uani 1 1 d U . .
C15 C 0.36167(17) 0.4098(4) 0.5201(4) 0.0308(12) Uani 1 1 d U . .
H15A H 0.3305 0.4250 0.5224 0.037 Uiso 1 1 calc R . .
C16 C 0.3940(2) 0.4929(5) 0.5314(4) 0.0396(14) Uani 1 1 d U . .
H16A H 0.3852 0.5633 0.5435 0.048 Uiso 1 1 calc R . .
C17 C 0.43953(19) 0.4708(4) 0.5247(4) 0.0378(15) Uani 1 1 d U . .
H17A H 0.4615 0.5268 0.5298 0.045 Uiso 1 1 calc R . .
C18 C 0.4524(2) 0.3677(4) 0.5108(4) 0.0379(14) Uani 1 1 d U . .
H18A H 0.4834 0.3524 0.5078 0.046 Uiso 1 1 calc R . .
C19 C 0.4197(2) 0.2854(4) 0.5010(3) 0.0351(13) Uani 1 1 d U . .
H19A H 0.4289 0.2146 0.4912 0.042 Uiso 1 1 calc R . .
C32 C 0.45783(17) 0.4869(5) 0.7685(4) 0.0283(13) Uani 1 1 d U . .
N31 N 0.47855(15) 0.3947(4) 0.7589(4) 0.0279(12) Uani 1 1 d U . .
N32 N 0.39045(14) 0.3898(3) 0.7836(3) 0.0284(10) Uani 1 1 d U . .
C33 C 0.4787(2) 0.5851(5) 0.7601(5) 0.0318(16) Uani 1 1 d U . .
H33 H 0.4635 0.6498 0.7682 0.038 Uiso 1 1 calc R . .
C36 C 0.41219(16) 0.4778(4) 0.7925(4) 0.0302(14) Uani 1 1 d U . .
H36A H 0.3988 0.5387 0.8149 0.036 Uiso 1 1 calc R . .
C38 C 0.34777(17) 0.3783(4) 0.8105(4) 0.0301(13) Uani 1 1 d U . .
C39 C 0.31539(17) 0.4620(4) 0.7968(4) 0.0354(14) Uani 1 1 d U . .
H39A H 0.3222 0.5278 0.7702 0.042 Uiso 1 1 calc R . .
C40 C 0.27332(18) 0.4476(5) 0.8225(4) 0.0405(15) Uani 1 1 d U . .
H40A H 0.2513 0.5038 0.8138 0.049 Uiso 1 1 calc R . .
C41 C 0.2635(2) 0.3512(5) 0.8609(5) 0.0480(16) Uani 1 1 d U . .
H41A H 0.2347 0.3420 0.8781 0.058 Uiso 1 1 calc R . .
C42 C 0.2951(2) 0.2678(5) 0.8746(4) 0.0420(16) Uani 1 1 d U . .
H42A H 0.2877 0.2024 0.9010 0.050 Uiso 1 1 calc R . .
C43 C 0.33774(18) 0.2799(4) 0.8498(4) 0.0344(13) Uani 1 1 d U . .
C44 C 0.37187(19) 0.1914(4) 0.8688(4) 0.0344(13) Uani 1 1 d U . .
C45 C 0.3580(2) 0.0867(5) 0.8408(4) 0.0451(16) Uani 1 1 d U . .
H45A H 0.3268 0.0728 0.8072 0.054 Uiso 1 1 calc R . .
C46 C 0.3897(2) 0.0034(6) 0.8618(4) 0.0440(15) Uani 1 1 d U . .
H46A H 0.3797 -0.0669 0.8430 0.053 Uiso 1 1 calc R . .
C47 C 0.4356(2) 0.0210(5) 0.9096(5) 0.0516(18) Uani 1 1 d U . .
H47A H 0.4571 -0.0361 0.9223 0.062 Uiso 1 1 calc R . .
C48 C 0.4493(2) 0.1231(5) 0.9383(4) 0.0469(16) Uani 1 1 d U . .
H48A H 0.4806 0.1359 0.9717 0.056 Uiso 1 1 calc R . .
C49 C 0.4182(2) 0.2079(4) 0.9194(4) 0.0375(14) Uani 1 1 d U . .
H49A H 0.4284 0.2774 0.9408 0.045 Uiso 1 1 calc R . .
Ag2 Ag 0.076434(9) 0.25116(3) 0.28676(3) 0.01738(6) Uani 1 1 d . . .
N61 N 0.02071(14) 0.3977(3) 0.2794(3) 0.0182(10) Uani 1 1 d U . .
C62 C 0.04235(15) 0.4895(4) 0.3106(3) 0.0162(10) Uani 1 1 d U . .
N62 N 0.10925(13) 0.3902(3) 0.3892(3) 0.0174(9) Uani 1 1 d U . .
C63 C 0.02145(18) 0.5894(4) 0.2822(4) 0.0203(13) Uani 1 1 d U . .
H63 H 0.0365 0.6539 0.3066 0.024 Uiso 1 1 calc R . .
C66 C 0.08800(14) 0.4803(4) 0.3778(3) 0.0167(11) Uani 1 1 d U . .
H66A H 0.1020 0.5408 0.4131 0.020 Uiso 1 1 calc R . .
C68 C 0.15243(15) 0.3778(4) 0.4574(3) 0.0190(11) Uani 1 1 d U . .
C69 C 0.18686(15) 0.4567(4) 0.4725(4) 0.0220(11) Uani 1 1 d U . .
H69A H 0.1814 0.5214 0.4370 0.026 Uiso 1 1 calc R . .
C70 C 0.22852(17) 0.4402(4) 0.5387(4) 0.0276(12) Uani 1 1 d U . .
H70A H 0.2515 0.4944 0.5495 0.033 Uiso 1 1 calc R . .
C71 C 0.23723(18) 0.3461(4) 0.5894(4) 0.0301(13) Uani 1 1 d U . .
H71A H 0.2662 0.3353 0.6345 0.036 Uiso 1 1 calc R . .
C72 C 0.20373(18) 0.2670(4) 0.5747(4) 0.0271(13) Uani 1 1 d U . .
H72A H 0.2099 0.2025 0.6105 0.033 Uiso 1 1 calc R . .
C73 C 0.16114(16) 0.2804(4) 0.5083(3) 0.0200(11) Uani 1 1 d U . .
C74 C 0.12557(16) 0.1942(3) 0.4951(3) 0.0201(11) Uani 1 1 d U . .
C75 C 0.13825(18) 0.0894(4) 0.4802(4) 0.0256(12) Uani 1 1 d U . .
H75A H 0.1693 0.0742 0.4771 0.031 Uiso 1 1 calc R . .
C76 C 0.10613(18) 0.0076(5) 0.4697(3) 0.0290(12) Uani 1 1 d U . .
H76A H 0.1152 -0.0632 0.4596 0.035 Uiso 1 1 calc R . .
C77 C 0.06062(18) 0.0291(4) 0.4741(3) 0.0304(14) Uani 1 1 d U . .
H77A H 0.0386 -0.0270 0.4669 0.036 Uiso 1 1 calc R . .
C78 C 0.04726(19) 0.1325(4) 0.4889(4) 0.0296(13) Uani 1 1 d U . .
H78A H 0.0161 0.1471 0.4919 0.035 Uiso 1 1 calc R . .
C79 C 0.07954(16) 0.2149(4) 0.4994(3) 0.0212(11) Uani 1 1 d U . .
H79A H 0.0703 0.2855 0.5096 0.025 Uiso 1 1 calc R . .
N91 N 0.02097(15) 0.1059(3) 0.2418(3) 0.0192(11) Uani 1 1 d U . .
C92 C 0.04238(17) 0.0134(4) 0.2312(3) 0.0199(12) Uani 1 1 d U . .
N92 N 0.10899(13) 0.1121(3) 0.2163(3) 0.0184(9) Uani 1 1 d U . .
C93 C 0.02169(19) -0.0852(4) 0.2394(4) 0.0221(14) Uani 1 1 d U . .
H93 H 0.0368 -0.1498 0.2306 0.027 Uiso 1 1 calc R . .
C96 C 0.08827(15) 0.0223(4) 0.2079(3) 0.0206(12) Uani 1 1 d U . .
H96A H 0.1023 -0.0384 0.1868 0.025 Uiso 1 1 calc R . .
C98 C 0.15201(16) 0.1222(4) 0.1888(4) 0.0206(12) Uani 1 1 d U . .
C99 C 0.18468(16) 0.0398(4) 0.2035(4) 0.0257(12) Uani 1 1 d U . .
H99A H 0.1782 -0.0259 0.2308 0.031 Uiso 1 1 calc R . .
C100 C 0.22668(18) 0.0547(5) 0.1776(4) 0.0343(14) Uani 1 1 d U . .
H10B H 0.2489 -0.0012 0.1868 0.041 Uiso 1 1 calc R . .
C101 C 0.2365(2) 0.1508(5) 0.1385(5) 0.0417(16) Uani 1 1 d U . .
H10C H 0.2651 0.1605 0.1203 0.050 Uiso 1 1 calc R . .
C102 C 0.2041(2) 0.2332(5) 0.1260(4) 0.0365(15) Uani 1 1 d U . .
H10D H 0.2113 0.2993 0.1006 0.044 Uiso 1 1 calc R . .
C103 C 0.16111(17) 0.2206(4) 0.1500(4) 0.0259(12) Uani 1 1 d U . .
C104 C 0.12754(19) 0.3085(4) 0.1310(4) 0.0261(12) Uani 1 1 d U . .
C105 C 0.1413(2) 0.4129(4) 0.1597(4) 0.0316(14) Uani 1 1 d U . .
H10E H 0.1724 0.4265 0.1939 0.038 Uiso 1 1 calc R . .
C106 C 0.1096(2) 0.4972(6) 0.1384(4) 0.0350(13) Uani 1 1 d U . .
H10F H 0.1196 0.5675 0.1572 0.042 Uiso 1 1 calc R . .
C107 C 0.0647(2) 0.4792(5) 0.0912(4) 0.0386(16) Uani 1 1 d U . .
H10G H 0.0433 0.5366 0.0782 0.046 Uiso 1 1 calc R . .
C108 C 0.0500(2) 0.3769(4) 0.0617(4) 0.0339(14) Uani 1 1 d U . .
H10H H 0.0186 0.3643 0.0282 0.041 Uiso 1 1 calc R . .
C109 C 0.0818(2) 0.2925(4) 0.0819(4) 0.0294(13) Uani 1 1 d U . .
H10I H 0.0717 0.2227 0.0613 0.035 Uiso 1 1 calc R . .
B1 B 0.37003(18) 0.7450(5) 0.6790(6) 0.0463(15) Uani 1 1 d D . .
F11 F 0.34787(12) 0.8410(3) 0.6666(3) 0.0627(11) Uani 1 1 d D A .
F12 F 0.33962(18) 0.6601(4) 0.6663(4) 0.0613(15) Uani 0.80 1 d PD A 1
F13 F 0.40222(12) 0.7366(3) 0.6231(3) 0.0354(9) Uani 0.80 1 d PD A 1
F14 F 0.39701(17) 0.7427(4) 0.7760(3) 0.0549(14) Uani 0.80 1 d PD A 1
F15 F 0.4181(4) 0.7482(12) 0.6876(13) 0.049(3) Uiso 0.20 1 d PD A 2
F16 F 0.3421(7) 0.6600(14) 0.6432(16) 0.049(3) Uiso 0.20 1 d PD A 2
F17 F 0.3832(6) 0.7316(16) 0.7858(10) 0.049(3) Uiso 0.20 1 d PD A 2
B2 B 0.13078(19) 0.7557(6) 0.3142(7) 0.0278(13) Uani 0.80 1 d PD B 1
F21 F 0.10466(13) 0.7591(3) 0.2209(2) 0.0309(9) Uani 0.80 1 d PD B 1
F22 F 0.15279(18) 0.6587(4) 0.3384(5) 0.0572(17) Uani 0.80 1 d PD B 1
F23 F 0.16279(13) 0.8389(3) 0.3405(5) 0.0493(14) Uani 0.80 1 d PD B 1
F24 F 0.09731(15) 0.7626(4) 0.3733(2) 0.0351(11) Uani 0.80 1 d PD B 1
B21 B 0.1218(5) 0.7559(15) 0.3153(16) 0.0292(15) Uiso 0.20 1 d PD C 2
F25 F 0.0756(4) 0.7456(10) 0.2773(10) 0.0292(15) Uiso 0.20 1 d PD C 2
F26 F 0.1480(5) 0.8480(12) 0.3264(14) 0.0292(15) Uiso 0.20 1 d PD C 2
F27 F 0.1489(6) 0.6657(13) 0.3198(15) 0.0292(15) Uiso 0.20 1 d PD C 2
F28 F 0.1050(6) 0.7612(14) 0.4015(10) 0.0292(15) Uiso 0.20 1 d PD C 2

loop_
_atom_site_aniso_label
_atom_site_aniso_U_11
_atom_site_aniso_U_22
_atom_site_aniso_U_33
_atom_site_aniso_U_23
_atom_site_aniso_U_13
_atom_site_aniso_U_12
Ag1 0.02172(14) 0.02132(13) 0.03608(16) -0.00360(15) 0.0055(2) -0.00040(17)
N1 0.0210(19) 0.0201(19) 0.033(2) 0.0009(17) 0.0049(17) -0.0031(16)
N2 0.0207(19) 0.0245(19) 0.033(2) -0.0006(16) 0.0056(17) -0.0017(16)
C2 0.021(2) 0.027(3) 0.038(3) 0.000(2) 0.007(2) -0.003(2)
C3 0.030(3) 0.024(3) 0.043(3) -0.002(2) 0.008(2) -0.005(2)
C6 0.020(2) 0.029(3) 0.034(2) -0.004(2) 0.0054(19) -0.006(2)
C8 0.024(2) 0.027(2) 0.031(2) -0.0074(19) 0.0057(19) -0.002(2)
C9 0.026(2) 0.027(2) 0.042(3) -0.005(2) 0.008(2) -0.004(2)
C10 0.021(2) 0.037(3) 0.048(3) -0.011(2) 0.007(2) -0.001(2)
C11 0.018(2) 0.047(3) 0.038(3) -0.006(2) 0.000(2) -0.001(2)
C12 0.031(3) 0.028(3) 0.036(2) -0.001(2) 0.004(2) 0.002(2)
C13 0.029(2) 0.025(2) 0.028(2) -0.0035(19) 0.008(2) 0.004(2)
C14 0.030(2) 0.028(2) 0.029(2) -0.002(2) 0.004(2) -0.004(2)
C15 0.025(2) 0.032(3) 0.033(2) 0.004(2) 0.004(2) 0.002(2)
C16 0.052(3) 0.026(2) 0.039(3) 0.005(3) 0.006(3) -0.005(3)
C17 0.040(3) 0.036(3) 0.035(3) 0.007(2) 0.005(2) -0.017(2)
C18 0.031(3) 0.040(3) 0.042(3) 0.007(2) 0.008(2) -0.004(2)
C19 0.040(3) 0.028(2) 0.038(2) 0.0010(19) 0.011(2) -0.001(2)
C32 0.019(2) 0.028(3) 0.037(3) -0.005(2) 0.004(2) 0.000(2)
N31 0.020(2) 0.025(2) 0.038(3) -0.0024(19) 0.0070(19) -0.0020(17)
N32 0.023(2) 0.024(2) 0.036(2) -0.0020(17) 0.0028(18) -0.0001(17)
C33 0.027(3) 0.025(3) 0.041(3) -0.002(2) 0.003(2) 0.004(2)
C36 0.024(2) 0.026(3) 0.039(3) -0.004(2) 0.004(2) 0.005(2)
C38 0.027(2) 0.032(3) 0.031(2) -0.009(2) 0.005(2) -0.002(2)
C39 0.024(2) 0.039(3) 0.040(3) -0.009(2) 0.002(2) -0.001(2)
C40 0.023(3) 0.054(3) 0.044(3) -0.009(3) 0.007(2) 0.004(2)
C41 0.032(3) 0.059(3) 0.057(3) -0.016(3) 0.020(2) -0.007(3)
C42 0.031(3) 0.050(3) 0.048(3) -0.010(3) 0.016(2) -0.007(2)
C43 0.029(3) 0.035(3) 0.040(3) -0.009(2) 0.010(2) -0.007(2)
C44 0.035(3) 0.033(3) 0.039(3) -0.002(2) 0.017(2) -0.004(2)
C45 0.058(3) 0.037(3) 0.047(3) 0.000(2) 0.025(3) -0.012(3)
C46 0.064(4) 0.029(3) 0.047(3) 0.003(3) 0.030(3) -0.004(3)
C47 0.060(4) 0.046(4) 0.057(3) 0.016(3) 0.031(3) 0.013(3)
C48 0.046(3) 0.043(3) 0.053(3) 0.013(3) 0.015(3) 0.010(3)
C49 0.035(3) 0.036(3) 0.043(3) 0.006(2) 0.013(2) 0.000(2)
Ag2 0.01807(13) 0.01251(10) 0.02120(12) -0.00328(12) 0.0039(2) -0.00027(17)
N61 0.0110(17) 0.0153(18) 0.027(2) 0.0007(17) 0.0011(16) 0.0002(15)
C62 0.015(2) 0.015(2) 0.019(2) -0.0016(19) 0.0067(17) -0.001(2)
N62 0.0149(18) 0.0165(18) 0.0218(18) -0.0014(15) 0.0066(16) -0.0009(15)
C63 0.012(2) 0.012(2) 0.036(3) -0.002(2) 0.006(2) 0.0011(18)
C66 0.015(2) 0.016(2) 0.021(2) -0.0023(18) 0.0073(17) -0.0030(18)
C68 0.014(2) 0.021(2) 0.023(2) -0.0044(18) 0.0043(18) 0.0005(18)
C69 0.015(2) 0.020(2) 0.031(2) -0.0035(19) 0.0062(18) -0.0021(18)
C70 0.018(2) 0.026(2) 0.038(3) -0.009(2) 0.005(2) -0.006(2)
C71 0.024(2) 0.027(2) 0.035(3) -0.006(2) -0.001(2) 0.002(2)
C72 0.020(2) 0.026(3) 0.031(3) -0.006(2) -0.0020(19) 0.001(2)
C73 0.018(2) 0.018(2) 0.024(2) -0.0058(18) 0.0043(19) -0.0003(18)
C74 0.022(2) 0.017(2) 0.019(2) 0.0034(18) -0.0014(18) -0.0030(19)
C75 0.029(3) 0.021(2) 0.025(2) 0.000(2) 0.002(2) 0.001(2)
C76 0.048(3) 0.016(2) 0.019(2) 0.002(2) 0.002(2) -0.003(3)
C77 0.034(3) 0.029(3) 0.023(2) 0.005(2) -0.001(2) -0.013(2)
C78 0.026(2) 0.033(3) 0.030(2) 0.004(2) 0.007(2) -0.008(2)
C79 0.015(2) 0.021(2) 0.026(2) 0.0022(17) 0.0022(19) -0.0027(19)
N91 0.0163(19) 0.0155(19) 0.026(2) -0.0040(17) 0.0047(18) -0.0008(15)
C92 0.021(2) 0.015(2) 0.022(2) -0.002(2) 0.0029(19) 0.000(2)
N92 0.0147(18) 0.0198(19) 0.0202(18) -0.0027(16) 0.0033(16) -0.0007(16)
C93 0.018(2) 0.014(2) 0.032(3) -0.002(2) 0.001(2) 0.0012(19)
C96 0.017(2) 0.021(3) 0.024(2) -0.006(2) 0.0045(19) -0.0008(19)
C98 0.013(2) 0.024(2) 0.023(2) -0.006(2) 0.0014(18) -0.0006(19)
C99 0.022(2) 0.026(3) 0.028(2) -0.008(2) 0.004(2) -0.001(2)
C100 0.022(3) 0.044(3) 0.037(3) -0.011(2) 0.008(2) 0.010(2)
C101 0.021(2) 0.057(3) 0.050(3) -0.007(3) 0.014(2) -0.002(3)
C102 0.027(3) 0.040(3) 0.046(3) -0.001(3) 0.016(2) -0.008(2)
C103 0.024(2) 0.031(3) 0.025(2) -0.003(2) 0.011(2) -0.005(2)
C104 0.033(3) 0.021(2) 0.028(3) -0.001(2) 0.015(2) -0.002(2)
C105 0.039(3) 0.031(3) 0.029(3) -0.003(2) 0.017(2) -0.007(2)
C106 0.062(3) 0.019(2) 0.034(3) 0.002(3) 0.030(3) 0.000(3)
C107 0.054(3) 0.032(3) 0.037(3) 0.012(2) 0.025(2) 0.012(3)
C108 0.032(3) 0.036(3) 0.037(3) 0.011(2) 0.017(2) 0.011(2)
C109 0.039(3) 0.025(2) 0.028(2) 0.0016(19) 0.014(2) -0.002(2)
B1 0.027(3) 0.044(3) 0.061(4) 0.004(3) -0.003(4) 0.002(3)
F11 0.052(2) 0.0468(19) 0.091(3) 0.026(2) 0.020(2) 0.0092(16)
F12 0.074(3) 0.051(2) 0.068(3) 0.004(3) 0.033(3) -0.026(2)
F13 0.0270(18) 0.036(2) 0.043(2) -0.0083(17) 0.0095(16) -0.0143(16)
F14 0.059(3) 0.057(3) 0.050(2) -0.001(2) 0.013(2) 0.023(2)
B2 0.021(3) 0.024(3) 0.040(3) 0.010(3) 0.012(4) -0.002(3)
F21 0.0337(18) 0.039(2) 0.0208(16) 0.0034(16) 0.0088(15) 0.0233(18)
F22 0.036(2) 0.043(2) 0.087(4) 0.038(3) 0.003(3) 0.0222(19)
F23 0.0212(19) 0.038(2) 0.089(4) 0.001(3) 0.016(2) -0.0128(17)
F24 0.037(2) 0.046(2) 0.0170(17) -0.0045(18) -0.0022(16) -0.0134(19)

loop_
_atom_type_symbol
_atom_type_description
_atom_type_scat_dispersion_real
_atom_type_scat_dispersion_imag
_atom_type_scat_source
C C 0.0033 0.0016 'International Tables Vol C Tables 4.2.6.8 and 6.1.1.4'
H H 0.0000 0.0000 'International Tables Vol C Tables 4.2.6.8 and 6.1.1.4'
Ag Ag -0.8971 1.1015 'International Tables Vol C Tables 4.2.6.8 and 6.1.1.4'
B B 0.0013 0.0007 'International Tables Vol C Tables 4.2.6.8 and 6.1.1.4'
F F 0.0171 0.0103 'International Tables Vol C Tables 4.2.6.8 and 6.1.1.4'
N N 0.0061 0.0033 'International Tables Vol C Tables 4.2.6.8 and 6.1.1.4'

loop_
_geom_angle_atom_site_label_1
_geom_angle_atom_site_label_2
_geom_angle_atom_site_label_3
_geom_angle
_geom_angle_site_symmetry_1
_geom_angle_site_symmetry_3
_geom_angle_publ_flag
N2 Ag1 N32 132.03(12) . . y
N2 Ag1 N31 151.92(16) . . y
N32 Ag1 N31 69.10(15) . . y
N2 Ag1 N1 68.76(14) . . y
N32 Ag1 N1 153.25(15) . . y
N31 Ag1 N1 98.94(14) . . y
C2 N1 N1 119.2(3) . 2_656 ?
C2 N1 Ag1 113.2(3) . . ?
N1 N1 Ag1 122.6(2) 2_656 . ?
C6 N2 C8 119.9(4) . . ?
C6 N2 Ag1 118.7(3) . . ?
C8 N2 Ag1 121.3(3) . . ?
N1 C2 C3 122.5(4) . . ?
N1 C2 C6 114.4(5) . . ?
C3 C2 C6 123.1(5) . . ?
C3 C3 C2 118.3(3) 2_656 . ?
C3 C3 H3 120.9 2_656 . ?
C2 C3 H3 120.9 . . ?
N2 C6 C2 119.0(5) . . ?
N2 C6 H6A 120.5 . . ?
C2 C6 H6A 120.5 . . ?
C13 C8 C9 120.8(4) . . ?
C13 C8 N2 117.5(4) . . ?
C9 C8 N2 121.8(4) . . ?
C10 C9 C8 119.8(5) . . ?
C10 C9 H9A 120.1 . . ?
C8 C9 H9A 120.1 . . ?
C9 C10 C11 119.7(5) . . ?
C9 C10 H10A 120.1 . . ?
C11 C10 H10A 120.1 . . ?
C12 C11 C10 119.7(5) . . ?
C12 C11 H11A 120.2 . . ?
C10 C11 H11A 120.2 . . ?
C13 C12 C11 122.7(5) . . ?
C13 C12 H12A 118.6 . . ?
C11 C12 H12A 118.6 . . ?
C12 C13 C8 117.3(5) . . ?
C12 C13 C14 120.5(4) . . ?
C8 C13 C14 122.2(4) . . ?
C15 C14 C19 118.4(5) . . ?
C15 C14 C13 120.0(5) . . ?
C19 C14 C13 121.6(4) . . ?
C14 C15 C16 121.5(5) . . ?
C14 C15 H15A 119.3 . . ?
C16 C15 H15A 119.3 . . ?
C15 C16 C17 119.1(6) . . ?
C15 C16 H16A 120.4 . . ?
C17 C16 H16A 120.4 . . ?
C18 C17 C16 119.9(5) . . ?
C18 C17 H17A 120.0 . . ?
C16 C17 H17A 120.0 . . ?
C17 C18 C19 120.1(5) . . ?
C17 C18 H18A 119.9 . . ?
C19 C18 H18A 119.9 . . ?
C14 C19 C18 121.0(5) . . ?
C14 C19 H19A 119.5 . . ?
C18 C19 H19A 119.5 . . ?
N31 C32 C33 122.4(5) . . ?
N31 C32 C36 115.2(5) . . ?
C33 C32 C36 122.4(5) . . ?
C32 N31 N31 119.6(3) . 2_656 ?
C32 N31 Ag1 112.7(3) . . ?
N31 N31 Ag1 123.5(3) 2_656 . ?
C36 N32 C38 121.9(4) . . ?
C36 N32 Ag1 116.4(3) . . ?
C38 N32 Ag1 121.6(3) . . ?
C33 C33 C32 118.0(3) 2_656 . ?
C33 C33 H33 121.0 2_656 . ?
C32 C33 H33 121.0 . . ?
N32 C36 C32 121.0(5) . . ?
N32 C36 H36A 119.5 . . ?
C32 C36 H36A 119.5 . . ?
C39 C38 N32 120.7(5) . . ?
C39 C38 C43 120.6(5) . . ?
N32 C38 C43 118.7(5) . . ?
C40 C39 C38 119.4(5) . . ?
C40 C39 H39A 120.3 . . ?
C38 C39 H39A 120.3 . . ?
C41 C40 C39 119.9(5) . . ?
C41 C40 H40A 120.0 . . ?
C39 C40 H40A 120.0 . . ?
C40 C41 C42 121.3(6) . . ?
C40 C41 H41A 119.3 . . ?
C42 C41 H41A 119.3 . . ?
C41 C42 C43 120.2(6) . . ?
C41 C42 H42A 119.9 . . ?
C43 C42 H42A 119.9 . . ?
C42 C43 C38 118.6(5) . . ?
C42 C43 C44 119.4(5) . . ?
C38 C43 C44 121.9(5) . . ?
C49 C44 C45 117.8(5) . . ?
C49 C44 C43 121.5(5) . . ?
C45 C44 C43 120.6(5) . . ?
C46 C45 C44 120.4(6) . . ?
C46 C45 H45A 119.8 . . ?
C44 C45 H45A 119.8 . . ?
C47 C46 C45 121.3(7) . . ?
C47 C46 H46A 119.4 . . ?
C45 C46 H46A 119.4 . . ?
C48 C47 C46 118.6(6) . . ?
C48 C47 H47A 120.7 . . ?
C46 C47 H47A 120.7 . . ?
C47 C48 C49 121.4(6) . . ?
C47 C48 H48A 119.3 . . ?
C49 C48 H48A 119.3 . . ?
C48 C49 C44 120.4(5) . . ?
C48 C49 H49A 119.8 . . ?
C44 C49 H49A 119.8 . . ?
N62 Ag2 N92 132.40(11) . . y
N62 Ag2 N91 151.66(15) . . y
N92 Ag2 N91 69.38(14) . . y
N62 Ag2 N61 68.95(13) . . y
N92 Ag2 N61 152.31(14) . . y
N91 Ag2 N61 98.43(13) . . y
N61 N61 C62 120.7(3) 2 . ?
N61 N61 Ag2 123.1(2) 2 . ?
C62 N61 Ag2 111.5(3) . . ?
N61 C62 C63 121.8(4) . . ?
N61 C62 C66 116.2(4) . . ?
C63 C62 C66 122.0(4) . . ?
C66 N62 C68 121.2(4) . . ?
C66 N62 Ag2 117.6(3) . . ?
C68 N62 Ag2 121.1(3) . . ?
C63 C63 C62 117.4(3) 2 . ?
C63 C63 H63 121.3 2 . ?
C62 C63 H63 121.3 . . ?
N62 C66 C62 120.1(4) . . ?
N62 C66 H66A 119.9 . . ?
C62 C66 H66A 119.9 . . ?
C69 C68 C73 119.8(4) . . ?
C69 C68 N62 122.2(4) . . ?
C73 C68 N62 117.9(4) . . ?
C70 C69 C68 120.0(4) . . ?
C70 C69 H69A 120.0 . . ?
C68 C69 H69A 120.0 . . ?
C69 C70 C71 120.7(5) . . ?
C69 C70 H70A 119.7 . . ?
C71 C70 H70A 119.7 . . ?
C70 C71 C72 120.0(5) . . ?
C70 C71 H71A 120.0 . . ?
C72 C71 H71A 120.0 . . ?
C71 C72 C73 121.1(5) . . ?
C71 C72 H72A 119.4 . . ?
C73 C72 H72A 119.4 . . ?
C72 C73 C68 118.3(4) . . ?
C72 C73 C74 119.8(4) . . ?
C68 C73 C74 121.9(4) . . ?
C75 C74 C79 118.6(4) . . ?
C75 C74 C73 119.8(4) . . ?
C79 C74 C73 121.6(4) . . ?
C76 C75 C74 120.9(5) . . ?
C76 C75 H75A 119.5 . . ?
C74 C75 H75A 119.5 . . ?
C75 C76 C77 119.9(6) . . ?
C75 C76 H76A 120.0 . . ?
C77 C76 H76A 120.0 . . ?
C78 C77 C76 120.2(5) . . ?
C78 C77 H77A 119.9 . . ?
C76 C77 H77A 119.9 . . ?
C77 C78 C79 119.9(5) . . ?
C77 C78 H78A 120.0 . . ?
C79 C78 H78A 120.0 . . ?
C78 C79 C74 120.4(5) . . ?
C78 C79 H79A 119.8 . . ?
C74 C79 H79A 119.8 . . ?
N91 N91 C92 120.5(3) 2 . ?
N91 N91 Ag2 124.1(2) 2 . ?
C92 N91 Ag2 111.7(3) . . ?
N91 C92 C93 121.9(4) . . ?
N91 C92 C96 116.2(5) . . ?
C93 C92 C96 121.9(5) . . ?
C96 N92 C98 119.7(4) . . ?
C96 N92 Ag2 117.7(3) . . ?
C98 N92 Ag2 122.4(3) . . ?
C93 C93 C92 117.6(3) 2 . ?
C93 C93 H93 121.2 2 . ?
C92 C93 H93 121.2 . . ?
N92 C96 C92 119.6(4) . . ?
N92 C96 H96A 120.2 . . ?
C92 C96 H96A 120.2 . . ?
C99 C98 C103 121.4(5) . . ?
C99 C98 N92 121.7(5) . . ?
C103 C98 N92 116.9(4) . . ?
C100 C99 C98 119.4(5) . . ?
C100 C99 H99A 120.3 . . ?
C98 C99 H99A 120.3 . . ?
C101 C100 C99 120.4(5) . . ?
C101 C100 H10B 119.8 . . ?
C99 C100 H10B 119.8 . . ?
C100 C101 C102 119.7(5) . . ?
C100 C101 H10C 120.2 . . ?
C102 C101 H10C 120.2 . . ?
C101 C102 C103 121.5(6) . . ?
C101 C102 H10D 119.2 . . ?
C103 C102 H10D 119.2 . . ?
C102 C103 C98 117.5(5) . . ?
C102 C103 C104 119.1(5) . . ?
C98 C103 C104 123.4(5) . . ?
C109 C104 C105 117.6(5) . . ?
C109 C104 C103 121.5(5) . . ?
C105 C104 C103 120.9(5) . . ?
C106 C105 C104 120.8(5) . . ?
C106 C105 H10E 119.6 . . ?
C104 C105 H10E 119.6 . . ?
C107 C106 C105 120.5(6) . . ?
C107 C106 H10F 119.8 . . ?
C105 C106 H10F 119.8 . . ?
C106 C107 C108 120.2(6) . . ?
C106 C107 H10G 119.9 . . ?
C108 C107 H10G 119.9 . . ?
C107 C108 C109 119.5(5) . . ?
C107 C108 H10H 120.3 . . ?
C109 C108 H10H 120.3 . . ?
C104 C109 C108 121.5(5) . . ?
C104 C109 H10I 119.3 . . ?
C108 C109 H10I 119.3 . . ?
F11 B1 F16 114.3(10) . . ?
F11 B1 F13 111.8(6) . . ?
F16 B1 F13 99.7(11) . . ?
F11 B1 F12 112.8(5) . . ?
F16 B1 F12 14.6(11) . . ?
F13 B1 F12 112.6(6) . . ?
F11 B1 F15 115.7(8) . . ?
F16 B1 F15 124.5(12) . . ?
F13 B1 F15 39.2(7) . . ?
F12 B1 F15 130.7(8) . . ?
F11 B1 F14 106.7(6) . . ?
F16 B1 F14 119.6(11) . . ?
F13 B1 F14 104.1(4) . . ?
F12 B1 F14 108.1(6) . . ?
F15 B1 F14 65.6(8) . . ?
F11 B1 F17 103.6(10) . . ?
F16 B1 F17 106.1(13) . . ?
F13 B1 F17 121.6(9) . . ?
F12 B1 F17 92.9(9) . . ?
F15 B1 F17 84.1(10) . . ?
F14 B1 F17 19.0(8) . . ?
F21 B2 F22 113.1(6) . . ?
F21 B2 F23 115.2(7) . . ?
F22 B2 F23 110.0(5) . . ?
F21 B2 F24 104.3(4) . . ?
F22 B2 F24 105.0(6) . . ?
F23 B2 F24 108.4(6) . . ?
F25 B21 F27 117.5(16) . . ?
F25 B21 F26 127.9(16) . . ?
F27 B21 F26 112.2(14) . . ?
F25 B21 F28 79.5(12) . . ?
F27 B21 F28 108.4(18) . . ?
F26 B21 F28 99.4(16) . . ?
B21 F25 F28 51.9(10) . . ?
B21 F28 F25 48.6(7) . . ?

loop_
_geom_bond_atom_site_label_1
_geom_bond_atom_site_label_2
_geom_bond_distance
_geom_bond_site_symmetry_2
_geom_bond_publ_flag
Ag1 N2 2.326(4) . y
Ag1 N32 2.350(4) . y
Ag1 N31 2.432(5) . y
Ag1 N1 2.434(4) . y
N1 C2 1.351(7) . ?
N1 N1 1.359(8) 2_656 ?
N2 C6 1.283(6) . ?
N2 C8 1.430(6) . ?
C2 C3 1.385(8) . ?
C2 C6 1.493(6) . ?
C3 C3 1.364(11) 2_656 ?
C3 H3 0.9500 . ?
C6 H6A 0.9500 . ?
C8 C13 1.402(7) . ?
C8 C9 1.405(7) . ?
C9 C10 1.373(7) . ?
C9 H9A 0.9500 . ?
C10 C11 1.385(7) . ?
C10 H10A 0.9500 . ?
C11 C12 1.378(7) . ?
C11 H11A 0.9500 . ?
C12 C13 1.370(7) . ?
C12 H12A 0.9500 . ?
C13 C14 1.483(7) . ?
C14 C15 1.388(7) . ?
C14 C19 1.390(8) . ?
C15 C16 1.401(8) . ?
C15 H15A 0.9500 . ?
C16 C17 1.401(8) . ?
C16 H16A 0.9500 . ?
C17 C18 1.379(8) . ?
C17 H17A 0.9500 . ?
C18 C19 1.401(8) . ?
C18 H18A 0.9500 . ?
C19 H19A 0.9500 . ?
C32 N31 1.334(7) . ?
C32 C33 1.399(8) . ?
C32 C36 1.473(7) . ?
N31 N31 1.352(9) 2_656 ?
N32 C36 1.272(6) . ?
N32 C38 1.411(7) . ?
C33 C33 1.357(12) 2_656 ?
C33 H33 0.9500 . ?
C36 H36A 0.9500 . ?
C38 C39 1.406(7) . ?
C38 C43 1.416(8) . ?
C39 C40 1.389(7) . ?
C39 H39A 0.9500 . ?
C40 C41 1.386(8) . ?
C40 H40A 0.9500 . ?
C41 C42 1.387(8) . ?
C41 H41A 0.9500 . ?
C42 C43 1.396(8) . ?
C42 H42A 0.9500 . ?
C43 C44 1.484(8) . ?
C44 C49 1.403(8) . ?
C44 C45 1.408(7) . ?
C45 C46 1.391(9) . ?
C45 H45A 0.9500 . ?
C46 C47 1.383(9) . ?
C46 H46A 0.9500 . ?
C47 C48 1.378(9) . ?
C47 H47A 0.9500 . ?
C48 C49 1.393(8) . ?
C48 H48A 0.9500 . ?
C49 H49A 0.9500 . ?
Ag2 N62 2.330(4) . y
Ag2 N92 2.331(4) . y
Ag2 N91 2.438(4) . y
Ag2 N61 2.460(4) . y
N61 N61 1.308(8) 2 ?
N61 C62 1.343(6) . ?
C62 C63 1.416(7) . ?
C62 C66 1.460(6) . ?
N62 C66 1.287(6) . ?
N62 C68 1.415(6) . ?
C63 C63 1.376(10) 2 ?
C63 H63 0.9500 . ?
C66 H66A 0.9500 . ?
C68 C69 1.402(6) . ?
C68 C73 1.413(6) . ?
C69 C70 1.376(7) . ?
C69 H69A 0.9500 . ?
C70 C71 1.376(7) . ?
C70 H70A 0.9500 . ?
C71 C72 1.385(7) . ?
C71 H71A 0.9500 . ?
C72 C73 1.392(7) . ?
C72 H72A 0.9500 . ?
C73 C74 1.492(6) . ?
C74 C75 1.400(6) . ?
C74 C79 1.403(7) . ?
C75 C76 1.385(8) . ?
C75 H75A 0.9500 . ?
C76 C77 1.390(7) . ?
C76 H76A 0.9500 . ?
C77 C78 1.389(7) . ?
C77 H77A 0.9500 . ?
C78 C79 1.393(7) . ?
C78 H78A 0.9500 . ?
C79 H79A 0.9500 . ?
N91 N91 1.315(9) 2 ?
N91 C92 1.350(7) . ?
C92 C93 1.400(8) . ?
C92 C96 1.476(6) . ?
N92 C96 1.277(6) . ?
N92 C98 1.422(6) . ?
C93 C93 1.386(12) 2 ?
C93 H93 0.9500 . ?
C96 H96A 0.9500 . ?
C98 C99 1.400(7) . ?
C98 C103 1.405(7) . ?
C99 C100 1.389(7) . ?
C99 H99A 0.9500 . ?
C100 C101 1.388(8) . ?
C100 H10B 0.9500 . ?
C101 C102 1.394(8) . ?
C101 H10C 0.9500 . ?
C102 C103 1.401(7) . ?
C102 H10D 0.9500 . ?
C103 C104 1.468(7) . ?
C104 C109 1.383(8) . ?
C104 C105 1.406(7) . ?
C105 C106 1.399(8) . ?
C105 H10E 0.9500 . ?
C106 C107 1.359(8) . ?
C106 H10F 0.9500 . ?
C107 C108 1.390(8) . ?
C107 H10G 0.9500 . ?
C108 C109 1.403(7) . ?
C108 H10H 0.9500 . ?
C109 H10I 0.9500 . ?
B1 F11 1.365(7) . ?
B1 F16 1.372(14) . ?
B1 F13 1.377(8) . ?
B1 F12 1.381(8) . ?
B1 F15 1.401(13) . ?
B1 F14 1.413(9) . ?
B1 F17 1.474(15) . ?
B2 F21 1.361(8) . ?
B2 F22 1.387(8) . ?
B2 F23 1.402(7) . ?
B2 F24 1.441(8) . ?
B21 F25 1.353(14) . ?
B21 F27 1.381(17) . ?
B21 F26 1.383(17) . ?
B21 F28 1.42(2) . ?
F25 F28 1.774(18) . ?

loop_
_geom_hbond_atom_site_label_D
_geom_hbond_atom_site_label_H
_geom_hbond_atom_site_label_A
_geom_hbond_distance_DH
_geom_hbond_distance_HA
_geom_hbond_distance_DA
_geom_hbond_angle_DHA
_geom_hbond_site_symmetry_A
C63 H63 F25 0.95 1.75 2.546(13) 139.1 .
